data_4132147
loop_
_publ_author_name
'Maurya, Yogesh Kumar'
'Noda, Katsuya'
'Yamasumi, Kazuhisa'
'Mori, Shigeki'
'Uchiyama, Tomoki'
'Kamitani, Kazutaka'
'Hirai, Tomoyasu'
'Ninomiya, Kakeru'
'Nishibori, Maiko'
'Hori, Yuta'
'Shiota, Yoshihito'
'Yoshizawa, Kazunari'
'Ishida, Masatoshi'
'Furuta, Hiroyuki'

_publ_section_title
;
 Ground-State Copper(III) Stabilized by N-Confused/N-Linked Corroles:
 Synthesis, Characterization, and Redox Reactivity.
;
_journal_issue 22
_journal_name_full 'Journal of the American Chemical Society'
_journal_page_first 6883
_journal_page_last 6892
_journal_paper_doi 10.1021/jacs.8b01876
_journal_volume 140
_journal_year 2018
_chemical_formula_moiety 'C37 H8 Cu F15 N4, 2(C H2 Cl2)'
_chemical_formula_sum 'C39 H12 Cl4 Cu F15 N4'
_chemical_formula_weight 1026.87
_space_group_crystal_system orthorhombic
_space_group_IT_number 19
_space_group_name_Hall 'P 2ac 2ab'
_space_group_name_H-M_alt 'P 21 21 21'
_atom_sites_solution_hydrogens geom
_atom_sites_solution_primary direct
_atom_sites_solution_secondary difmap
_cell_angle_alpha 90
_cell_angle_beta 90
_cell_angle_gamma 90
_cell_formula_units_Z 4
_cell_length_a 7.241(4)
_cell_length_b 16.788(9)
_cell_length_c 30.202(15)
_cell_measurement_reflns_used 10785
_cell_measurement_temperature 100(2)
_cell_measurement_theta_max 31.29
_cell_measurement_theta_min 1.81
_cell_volume 3671(3)
_computing_cell_refinement CrystalClear
_computing_data_collection 'CrystalClear (Rigaku Inc., 2008)'
_computing_data_reduction CrystalClear
_computing_molecular_graphics 'CrystalStructure 4.0'
_computing_publication_material 'CrystalStructure 4.0 (Rigaku, 2010)'
_computing_structure_refinement 'SHELXL-2013 (Sheldrick, 2013)'
_computing_structure_solution 'SIR2004 (Burla, et al., 2005)'
_diffrn_ambient_temperature 100(2)
_diffrn_detector_area_resol_mean 7.111
_diffrn_measured_fraction_theta_full 0.998
_diffrn_measured_fraction_theta_max 0.998
_diffrn_measurement_device_type 'Rigaku Saturn724'
_diffrn_measurement_method \w
_diffrn_radiation_type MoK\a
_diffrn_radiation_wavelength 0.71075
_diffrn_reflns_av_R_equivalents 0.0905
_diffrn_reflns_av_unetI/netI 0.0660
_diffrn_reflns_Laue_measured_fraction_full 0.998
_diffrn_reflns_Laue_measured_fraction_max 0.998
_diffrn_reflns_limit_h_max 9
_diffrn_reflns_limit_h_min -9
_diffrn_reflns_limit_k_max 22
_diffrn_reflns_limit_k_min -22
_diffrn_reflns_limit_l_max 39
_diffrn_reflns_limit_l_min -39
_diffrn_reflns_number 53239
_diffrn_reflns_point_group_measured_fraction_full 0.999
_diffrn_reflns_point_group_measured_fraction_max 0.999
_diffrn_reflns_theta_full 25.242
_diffrn_reflns_theta_max 27.996
_diffrn_reflns_theta_min 2.518
_diffrn_source 'Varimax 50 kV 24 mA Rotating anode'
_exptl_absorpt_coefficient_mu 1.002
_exptl_absorpt_correction_T_max 0.980
_exptl_absorpt_correction_T_min 0.763
_exptl_absorpt_correction_type multi-scan
_exptl_absorpt_process_details 'REQAB (Rigaku, 1998)'
_exptl_crystal_colour brown
_exptl_crystal_density_diffrn 1.858
_exptl_crystal_density_method 'not measured'
_exptl_crystal_description prism
_exptl_crystal_F_000 2024
_exptl_crystal_size_max 0.200
_exptl_crystal_size_mid 0.040
_exptl_crystal_size_min 0.020
_refine_diff_density_max 1.441
_refine_diff_density_min -0.666
_refine_diff_density_rms 0.130
_refine_ls_abs_structure_details
;
 Refined as an inversion twin.
;
_refine_ls_abs_structure_Flack 0.51(3)
_refine_ls_extinction_method none
_refine_ls_goodness_of_fit_ref 1.077
_refine_ls_hydrogen_treatment constr
_refine_ls_matrix_type full
_refine_ls_number_parameters 570
_refine_ls_number_reflns 8871
_refine_ls_number_restraints 0
_refine_ls_restrained_S_all 1.077
_refine_ls_R_factor_all 0.0998
_refine_ls_R_factor_gt 0.0828
_refine_ls_shift/su_max 0.000
_refine_ls_shift/su_mean 0.000
_refine_ls_structure_factor_coef Fsqd
_refine_ls_weighting_details
;
 w=1/[\s^2^(Fo^2^)+(0.1000P)^2^+7.5000P]
 where P=(Fo^2^+2Fc^2^)/3
;
_refine_ls_weighting_scheme calc
_refine_ls_wR_factor_gt 0.2006
_refine_ls_wR_factor_ref 0.2174
_reflns_Friedel_coverage 0.776
_reflns_Friedel_fraction_full 1.000
_reflns_Friedel_fraction_max 1.000
_reflns_number_gt 7066
_reflns_number_total 8871
_reflns_threshold_expression 'I > 2\s(I)'
_cod_data_source_file ja8b01876_si_003.cif
_cod_data_source_block ProfFuruta
_cod_original_cell_volume 3672(3)
_cod_database_code 4132147
_shelx_space_group_comment
;
The symmetry employed for this shelxl refinement is uniquely defined
by the following loop, which should always be used as a source of
symmetry information in preference to the above space-group names.
They are only intended as comments.
;
_shelx_estimated_absorpt_t_min 0.825
_shelx_estimated_absorpt_t_max 0.980
_shelxl_version_number 2013-2

loop_
_space_group_symop_operation_xyz
'x, y, z'
'x+1/2, -y+1/2, -z'
'-x, y+1/2, -z+1/2'
'-x+1/2, -y, z+1/2'

loop_
_atom_site_label
_atom_site_type_symbol
_atom_site_fract_x
_atom_site_fract_y
_atom_site_fract_z
_atom_site_U_iso_or_equiv
_atom_site_adp_type
_atom_site_occupancy
_atom_site_site_symmetry_order
_atom_site_calc_flag
_atom_site_refinement_flags_posn
_atom_site_refinement_flags_adp
_atom_site_refinement_flags_occupancy
_atom_site_disorder_assembly
_atom_site_disorder_group
Cu1 Cu 0.29816(16) 0.13148(6) 0.05937(3) 0.0316(3) Uani 1 1 d . . . . .
Cl1 Cl 0.6126(5) -0.18918(18) -0.02240(11) 0.0632(8) Uani 1 1 d . . . . .
Cl2 Cl 0.6537(6) -0.2238(2) 0.07188(11) 0.0696(9) Uani 1 1 d . . . . .
Cl3 Cl 0.7437(5) 0.06233(16) 0.07829(8) 0.0559(7) Uani 1 1 d . . . . .
Cl4 Cl 0.7448(5) 0.16778(17) 0.15550(8) 0.0553(7) Uani 1 1 d . . . . .
F1 F -0.0573(8) 0.3141(4) 0.18122(17) 0.0405(12) Uani 1 1 d . . . . .
F2 F -0.0964(8) 0.4372(4) 0.23647(19) 0.0461(14) Uani 1 1 d . . . . .
F3 F 0.2047(9) 0.5272(3) 0.26004(16) 0.0452(14) Uani 1 1 d . . . . .
F4 F 0.5432(9) 0.4915(4) 0.22597(19) 0.0478(14) Uani 1 1 d . . . . .
F5 F 0.5827(7) 0.3695(4) 0.16935(17) 0.0413(12) Uani 1 1 d . . . . .
F6 F -0.0978(9) -0.1044(3) 0.1379(2) 0.0492(15) Uani 1 1 d . . . . .
F7 F -0.1309(10) -0.2352(4) 0.1890(2) 0.0587(17) Uani 1 1 d . . . . .
F8 F 0.1652(11) -0.2894(3) 0.2363(2) 0.0586(18) Uani 1 1 d . . . . .
F9 F 0.4938(10) -0.2082(4) 0.23235(19) 0.0499(16) Uani 1 1 d . . . . .
F10 F 0.5295(9) -0.0799(4) 0.18024(19) 0.0445(14) Uani 1 1 d . . . . .
F11 F -0.0855(9) -0.0560(3) -0.05291(18) 0.0438(13) Uani 1 1 d . . . . .
F12 F -0.1625(10) -0.1354(4) -0.1282(2) 0.0569(17) Uani 1 1 d . . . . .
F13 F 0.0968(11) -0.1490(4) -0.1924(2) 0.0582(18) Uani 1 1 d . . . . .
F14 F 0.4434(12) -0.0869(4) -0.17972(19) 0.0616(19) Uani 1 1 d . . . . .
F15 F 0.5209(10) -0.0089(4) -0.1044(2) 0.0554(17) Uani 1 1 d . . . . .
N1 N 0.3318(11) 0.2409(4) 0.0611(2) 0.0314(17) Uani 0.70(6) 1 d . . P A 1
C2A C 0.3318(11) 0.2409(4) 0.0611(2) 0.0314(17) Uani 0.30(6) 1 d . . P A 2
N2 N 0.2674(11) 0.1280(4) 0.1216(2) 0.0299(14) Uani 1 1 d . . . . .
N3 N 0.2575(11) 0.0233(4) 0.0477(2) 0.0324(16) Uani 1 1 d . . . . .
N4 N 0.3468(13) 0.2288(5) -0.0598(2) 0.0383(19) Uani 0.70(6) 1 d . . P A 1
H4 H 0.3592 0.2717 -0.0763 0.046 Uiso 0.70(6) 1 calc R U P A 1
C18A C 0.3468(13) 0.2288(5) -0.0598(2) 0.0383(19) Uani 0.30(6) 1 d . . P A 2
H18A H 0.3602 0.2751 -0.0776 0.046 Uiso 0.30(6) 1 calc R U P A 2
C1 C 0.3517(15) 0.2827(6) 0.0220(3) 0.038(2) Uani 1 1 d . . . . .
C2 C 0.3492(14) 0.3637(6) 0.0309(3) 0.041(2) Uani 0.70(6) 1 d . . P A 1
H2 H 0.3633 0.4052 0.0098 0.049 Uiso 0.70(6) 1 calc R U P A 1
N1A N 0.3492(14) 0.3637(6) 0.0309(3) 0.041(2) Uani 0.30(6) 1 d . . P A 2
H1A H 0.3623 0.4022 0.0114 0.049 Uiso 0.30(6) 1 calc R U P A 2
C3 C 0.3225(14) 0.3733(5) 0.0757(3) 0.0360(19) Uani 1 1 d . . . . .
H3 H 0.3121 0.4226 0.0909 0.043 Uiso 1 1 calc R U . A 1
C4 C 0.3132(13) 0.2956(5) 0.0952(3) 0.0305(17) Uani 1 1 d . . . . .
C5 C 0.2823(13) 0.2728(5) 0.1392(2) 0.0289(16) Uani 1 1 d . . . . .
C6 C 0.2649(13) 0.1927(4) 0.1510(3) 0.0305(18) Uani 1 1 d . . . . .
C7 C 0.2424(14) 0.1608(5) 0.1950(3) 0.036(2) Uani 1 1 d . . . . .
H7 H 0.2352 0.1910 0.2216 0.043 Uiso 1 1 calc R U . . .
C8 C 0.2333(14) 0.0804(5) 0.1920(3) 0.035(2) Uani 1 1 d . . . . .
H8 H 0.2197 0.0443 0.2161 0.042 Uiso 1 1 calc R U . . .
C9 C 0.2482(14) 0.0591(5) 0.1453(3) 0.035(2) Uani 1 1 d . . . . .
C10 C 0.2330(15) -0.0162(5) 0.1267(3) 0.035(2) Uani 1 1 d . . . . .
C11 C 0.2354(13) -0.0334(5) 0.0809(3) 0.0336(19) Uani 1 1 d . . . . .
C12 C 0.2090(14) -0.1099(5) 0.0602(3) 0.0372(19) Uani 1 1 d . . . . .
H12 H 0.1913 -0.1591 0.0752 0.045 Uiso 1 1 calc R U . . .
C13 C 0.2139(16) -0.0999(6) 0.0161(3) 0.041(2) Uani 1 1 d . . . . .
H13 H 0.2006 -0.1409 -0.0053 0.049 Uiso 1 1 calc R U . . .
C14 C 0.2428(14) -0.0168(6) 0.0066(3) 0.037(2) Uani 1 1 d . . . . .
C15 C 0.2619(15) 0.0174(5) -0.0343(3) 0.036(2) Uani 1 1 d . . . . .
C16 C 0.3079(14) 0.0999(5) -0.0381(3) 0.0330(18) Uani 1 1 d . . . . .
C17 C 0.3186(14) 0.1528(5) -0.0755(3) 0.037(2) Uani 1 1 d . . . . .
H17 H 0.3080 0.1379 -0.1058 0.044 Uiso 1 1 calc R U . A 1
C18 C 0.3323(13) 0.1476(5) -0.0013(3) 0.035(2) Uani 0.70(6) 1 d . . P A 1
N4A N 0.3323(13) 0.1476(5) -0.0013(3) 0.035(2) Uani 0.30(6) 1 d . . P A 2
C19 C 0.3526(15) 0.2269(6) -0.0141(3) 0.036(2) Uani 1 1 d . . . . .
C20 C 0.2639(13) 0.3368(5) 0.1727(2) 0.0293(17) Uani 1 1 d . . . . .
C21 C 0.0943(13) 0.3561(5) 0.1919(3) 0.0332(19) Uani 1 1 d . . . . .
C22 C 0.0733(14) 0.4196(6) 0.2205(3) 0.036(2) Uani 1 1 d . . . . .
C23 C 0.2252(15) 0.4651(5) 0.2319(3) 0.036(2) Uani 1 1 d . . . . .
C24 C 0.3961(14) 0.4478(5) 0.2139(3) 0.036(2) Uani 1 1 d . . . . .
C25 C 0.4120(14) 0.3838(6) 0.1851(3) 0.0350(19) Uani 1 1 d . . . . .
C26 C 0.2170(14) -0.0878(5) 0.1566(3) 0.0344(18) Uani 1 1 d . . . . .
C27 C 0.0539(16) -0.1286(6) 0.1604(3) 0.044(2) Uani 1 1 d . . . . .
C28 C 0.0334(16) -0.1975(6) 0.1867(4) 0.044(2) Uani 1 1 d . . . . .
C29 C 0.1822(17) -0.2245(6) 0.2101(3) 0.044(2) Uani 1 1 d . . . . .
C30 C 0.3482(15) -0.1836(5) 0.2081(3) 0.037(2) Uani 1 1 d . . . . .
C31 C 0.3617(14) -0.1180(5) 0.1816(3) 0.0347(19) Uani 1 1 d . . . . .
C32 C 0.0457(14) -0.0638(6) -0.0832(3) 0.036(2) Uani 1 1 d . . . . .
C33 C 0.0051(16) -0.1045(6) -0.1216(3) 0.041(2) Uani 1 1 d . . . . .
C34 C 0.1417(18) -0.1105(6) -0.1543(3) 0.045(3) Uani 1 1 d . . . . .
C35 C 0.3100(17) -0.0790(6) -0.1486(3) 0.043(2) Uani 1 1 d . . . . .
C36 C 0.3517(16) -0.0382(6) -0.1095(3) 0.042(2) Uani 1 1 d . . . . .
C37 C 0.2239(15) -0.0289(6) -0.0755(3) 0.039(2) Uani 1 1 d . . . . .
C38 C 0.689(2) -0.1535(7) 0.0296(4) 0.060(3) Uani 1 1 d . . . . .
H38A H 0.8216 -0.1403 0.0279 0.072 Uiso 1 1 calc R U . . .
H38B H 0.6207 -0.1040 0.0370 0.072 Uiso 1 1 calc R U . . .
C39 C 0.7431(17) 0.0684(7) 0.1372(3) 0.048(3) Uani 1 1 d . . . . .
H39A H 0.6319 0.0413 0.1488 0.058 Uiso 1 1 calc R U . . .
H39B H 0.8530 0.0405 0.1490 0.058 Uiso 1 1 calc R U . . .

loop_
_atom_site_aniso_label
_atom_site_aniso_U_11
_atom_site_aniso_U_22
_atom_site_aniso_U_33
_atom_site_aniso_U_23
_atom_site_aniso_U_13
_atom_site_aniso_U_12
Cu1 0.0430(6) 0.0289(5) 0.0229(4) 0.0005(4) 0.0001(4) -0.0006(5)
Cl1 0.081(2) 0.0464(15) 0.0620(17) 0.0003(13) 0.0115(15) 0.0025(15)
Cl2 0.089(2) 0.0572(18) 0.0627(18) -0.0037(14) -0.0018(17) -0.0029(17)
Cl3 0.081(2) 0.0452(14) 0.0414(12) -0.0017(10) 0.0015(13) -0.0015(14)
Cl4 0.079(2) 0.0505(15) 0.0365(11) 0.0003(10) -0.0013(12) 0.0025(14)
F1 0.036(3) 0.045(3) 0.040(3) -0.006(2) 0.001(2) -0.002(3)
F2 0.047(3) 0.048(3) 0.043(3) -0.008(3) 0.014(3) 0.003(3)
F3 0.069(4) 0.034(3) 0.032(2) -0.010(2) 0.002(3) 0.011(3)
F4 0.058(4) 0.046(3) 0.040(3) -0.006(2) -0.005(3) -0.008(3)
F5 0.036(3) 0.046(3) 0.042(3) -0.012(2) 0.005(2) -0.007(3)
F6 0.052(4) 0.040(3) 0.055(3) 0.005(3) -0.008(3) -0.002(3)
F7 0.063(4) 0.043(3) 0.070(4) 0.013(3) 0.006(3) -0.013(3)
F8 0.091(5) 0.034(3) 0.051(3) 0.015(2) 0.003(3) -0.005(3)
F9 0.071(4) 0.040(3) 0.039(3) 0.005(2) -0.013(3) 0.002(3)
F10 0.049(3) 0.042(3) 0.043(3) 0.006(2) -0.004(3) -0.003(3)
F11 0.052(3) 0.035(3) 0.044(3) 0.000(2) 0.004(3) -0.003(3)
F12 0.063(4) 0.044(3) 0.063(4) -0.014(3) -0.023(3) -0.002(3)
F13 0.089(5) 0.048(4) 0.038(3) -0.016(3) -0.016(3) 0.003(3)
F14 0.097(6) 0.053(4) 0.034(3) -0.012(3) 0.019(3) -0.003(4)
F15 0.059(4) 0.060(4) 0.048(3) -0.016(3) 0.014(3) -0.011(3)
N1 0.044(4) 0.029(4) 0.021(3) 0.002(3) 0.002(3) 0.000(3)
C2A 0.044(4) 0.029(4) 0.021(3) 0.002(3) 0.002(3) 0.000(3)
N2 0.044(4) 0.020(3) 0.025(3) -0.003(2) 0.001(3) 0.000(3)
N3 0.046(4) 0.026(3) 0.026(3) -0.002(2) -0.001(3) 0.003(3)
N4 0.060(5) 0.029(4) 0.027(3) 0.008(3) -0.005(4) -0.007(4)
C18A 0.060(5) 0.029(4) 0.027(3) 0.008(3) -0.005(4) -0.007(4)
C1 0.055(6) 0.040(5) 0.019(4) 0.006(3) 0.002(4) -0.008(4)
C2 0.053(6) 0.043(5) 0.027(4) 0.012(4) -0.007(4) -0.008(4)
N1A 0.053(6) 0.043(5) 0.027(4) 0.012(4) -0.007(4) -0.008(4)
C3 0.055(6) 0.023(4) 0.030(4) 0.000(3) -0.001(4) -0.004(4)
C4 0.037(5) 0.025(4) 0.029(4) 0.004(3) -0.003(3) -0.005(3)
C5 0.035(4) 0.026(4) 0.026(3) -0.001(3) 0.000(3) 0.000(4)
C6 0.043(5) 0.015(3) 0.033(4) 0.001(3) 0.000(4) 0.003(3)
C7 0.044(6) 0.032(4) 0.031(4) -0.001(3) 0.001(4) -0.004(4)
C8 0.048(5) 0.036(4) 0.021(3) 0.004(3) 0.004(4) -0.003(4)
C9 0.043(5) 0.037(5) 0.024(4) 0.003(3) 0.006(3) -0.002(4)
C10 0.051(6) 0.027(4) 0.028(4) -0.001(3) 0.006(4) -0.003(4)
C11 0.041(5) 0.033(4) 0.027(4) -0.001(3) 0.007(3) 0.002(4)
C12 0.048(5) 0.029(4) 0.034(4) 0.002(3) -0.003(4) -0.002(4)
C13 0.056(6) 0.037(5) 0.030(4) -0.003(3) 0.006(4) 0.001(5)
C14 0.045(5) 0.040(5) 0.027(4) -0.006(3) 0.001(4) 0.001(4)
C15 0.055(6) 0.029(4) 0.026(4) -0.004(3) 0.000(4) -0.006(4)
C16 0.049(5) 0.028(4) 0.022(4) 0.003(3) -0.001(4) -0.001(4)
C17 0.051(6) 0.037(5) 0.021(3) 0.001(3) -0.002(4) -0.007(4)
C18 0.048(5) 0.029(4) 0.027(4) 0.002(3) 0.001(3) -0.002(4)
N4A 0.048(5) 0.029(4) 0.027(4) 0.002(3) 0.001(3) -0.002(4)
C19 0.049(6) 0.032(5) 0.027(4) -0.002(3) -0.004(4) -0.007(4)
C20 0.042(5) 0.023(4) 0.023(3) 0.000(3) 0.001(3) 0.000(3)
C21 0.043(5) 0.029(5) 0.028(4) -0.002(3) 0.001(3) -0.004(4)
C22 0.044(5) 0.037(5) 0.029(4) -0.005(3) 0.011(4) 0.005(4)
C23 0.054(6) 0.031(4) 0.022(3) -0.008(3) -0.003(4) 0.006(4)
C24 0.047(5) 0.028(4) 0.034(4) 0.000(3) -0.003(4) -0.008(4)
C25 0.042(5) 0.036(5) 0.027(4) -0.003(3) 0.001(3) 0.004(4)
C26 0.046(5) 0.028(4) 0.029(4) 0.000(3) 0.002(4) 0.002(4)
C27 0.056(6) 0.034(5) 0.042(5) 0.012(4) 0.003(4) 0.007(5)
C28 0.055(6) 0.024(5) 0.053(6) 0.003(4) 0.012(5) -0.001(4)
C29 0.071(7) 0.032(5) 0.029(4) 0.007(3) 0.004(5) -0.012(5)
C30 0.062(6) 0.021(4) 0.029(4) -0.001(3) 0.001(4) 0.000(4)
C31 0.041(5) 0.026(4) 0.038(4) -0.002(3) 0.002(4) -0.005(4)
C32 0.047(5) 0.033(5) 0.029(4) -0.007(3) -0.003(4) 0.000(4)
C33 0.054(6) 0.029(5) 0.040(5) -0.007(4) -0.013(4) -0.004(4)
C34 0.074(7) 0.032(5) 0.031(4) -0.004(4) -0.012(5) 0.006(5)
C35 0.062(7) 0.034(5) 0.033(4) -0.012(4) 0.009(5) -0.005(5)
C36 0.060(7) 0.032(5) 0.035(5) -0.002(4) 0.004(4) -0.004(4)
C37 0.046(5) 0.043(5) 0.028(4) 0.000(3) -0.001(4) -0.002(4)
C38 0.070(8) 0.044(6) 0.066(7) -0.003(5) -0.002(6) 0.006(6)
C39 0.053(7) 0.049(6) 0.042(5) 0.012(4) -0.008(5) -0.003(5)

loop_
_atom_type_symbol
_atom_type_description
_atom_type_scat_dispersion_real
_atom_type_scat_dispersion_imag
_atom_type_scat_source
C C 0.0033 0.0016 'International Tables Vol C Tables 4.2.6.8 and 6.1.1.4'
H H 0.0000 0.0000 'International Tables Vol C Tables 4.2.6.8 and 6.1.1.4'
Cu Cu 0.3201 1.2651 'International Tables Vol C Tables 4.2.6.8 and 6.1.1.4'
F F 0.0171 0.0103 'International Tables Vol C Tables 4.2.6.8 and 6.1.1.4'
N N 0.0061 0.0033 'International Tables Vol C Tables 4.2.6.8 and 6.1.1.4'
Cl Cl 0.1484 0.1585 'International Tables Vol C Tables 4.2.6.8 and 6.1.1.4'

loop_
_geom_angle_atom_site_label_1
_geom_angle_atom_site_label_2
_geom_angle_atom_site_label_3
_geom_angle
N1 Cu1 C18 82.3(3)
N1 Cu1 N3 170.6(3)
C18 Cu1 N3 88.7(3)
N1 Cu1 N2 91.0(3)
C18 Cu1 N2 173.4(3)
N3 Cu1 N2 97.9(3)
C1 N1 C4 108.0(7)
C1 N1 Cu1 119.6(6)
C4 N1 Cu1 131.6(6)
C9 N2 C6 108.8(6)
C9 N2 Cu1 123.9(5)
C6 N2 Cu1 127.3(5)
C11 N3 C14 107.3(7)
C11 N3 Cu1 123.1(5)
C14 N3 Cu1 129.5(6)
C17 N4 C19 109.1(7)
C17 N4 H4 125.4
C19 N4 H4 125.4
N1 C1 C2 109.3(7)
N1 C1 C19 108.6(8)
C2 C1 C19 141.9(8)
C3 C2 C1 108.0(8)
C3 C2 H2 126.0
C1 C2 H2 126.0
C2 C3 C4 107.6(8)
C2 C3 H3 126.2
C4 C3 H3 126.2
N1 C4 C5 122.6(7)
N1 C4 C3 107.1(7)
C5 C4 C3 130.2(8)
C6 C5 C4 121.2(7)
C6 C5 C20 121.2(7)
C4 C5 C20 117.6(7)
C5 C6 N2 125.7(7)
C5 C6 C7 127.0(7)
N2 C6 C7 107.3(7)
C8 C7 C6 108.3(7)
C8 C7 H7 125.8
C6 C7 H7 125.8
C7 C8 C9 107.8(7)
C7 C8 H8 126.1
C9 C8 H8 126.1
N2 C9 C10 124.5(7)
N2 C9 C8 107.8(7)
C10 C9 C8 127.5(8)
C9 C10 C11 125.6(8)
C9 C10 C26 119.3(7)
C11 C10 C26 115.1(7)
N3 C11 C10 124.5(8)
N3 C11 C12 108.2(7)
C10 C11 C12 127.2(8)
C13 C12 C11 108.3(8)
C13 C12 H12 125.8
C11 C12 H12 125.8
C12 C13 C14 108.9(8)
C12 C13 H13 125.6
C14 C13 H13 125.6
C15 C14 N3 125.8(8)
C15 C14 C13 127.0(8)
N3 C14 C13 107.2(7)
C14 C15 C16 120.2(8)
C14 C15 C37 120.9(8)
C16 C15 C37 118.8(8)
C18 C16 C15 121.8(7)
C18 C16 C17 105.5(7)
C15 C16 C17 132.4(8)
N4 C17 C16 108.1(7)
N4 C17 H17 126.0
C16 C17 H17 126.0
C16 C18 C19 110.0(7)
C16 C18 Cu1 133.5(6)
C19 C18 Cu1 115.1(6)
N4 C19 C18 107.2(7)
N4 C19 C1 138.0(8)
C18 C19 C1 114.2(7)
C25 C20 C21 115.9(7)
C25 C20 C5 121.9(8)
C21 C20 C5 122.0(8)
F1 C21 C22 117.7(8)
F1 C21 C20 119.8(7)
C22 C21 C20 122.4(8)
F2 C22 C21 119.5(9)
F2 C22 C23 120.9(8)
C21 C22 C23 119.6(9)
F3 C23 C22 119.7(9)
F3 C23 C24 120.5(9)
C22 C23 C24 119.9(8)
F4 C24 C23 119.2(8)
F4 C24 C25 121.8(9)
C23 C24 C25 118.9(9)
F5 C25 C20 121.0(8)
F5 C25 C24 115.9(9)
C20 C25 C24 123.2(9)
C27 C26 C31 114.9(8)
C27 C26 C10 121.1(9)
C31 C26 C10 124.1(9)
F6 C27 C26 120.3(8)
F6 C27 C28 116.4(10)
C26 C27 C28 123.3(10)
F7 C28 C29 120.9(9)
F7 C28 C27 120.4(10)
C29 C28 C27 118.7(10)
F8 C29 C28 119.9(10)
F8 C29 C30 120.2(10)
C28 C29 C30 119.9(8)
F9 C30 C31 120.6(9)
F9 C30 C29 120.3(8)
C31 C30 C29 119.1(9)
C30 C31 F10 117.2(9)
C30 C31 C26 124.1(9)
F10 C31 C26 118.7(8)
F11 C32 C33 118.5(9)
F11 C32 C37 119.4(7)
C33 C32 C37 122.1(9)
F12 C33 C32 120.8(10)
F12 C33 C34 120.6(8)
C32 C33 C34 118.6(10)
C35 C34 F13 121.0(10)
C35 C34 C33 121.5(9)
F13 C34 C33 117.6(10)
C34 C35 F14 121.3(8)
C34 C35 C36 120.0(10)
F14 C35 C36 118.7(10)
F15 C36 C37 119.2(9)
F15 C36 C35 118.5(9)
C37 C36 C35 122.3(10)
C36 C37 C32 115.6(8)
C36 C37 C15 123.4(9)
C32 C37 C15 120.9(8)
Cl2 C38 Cl1 111.9(7)
Cl2 C38 H38A 109.2
Cl1 C38 H38A 109.2
Cl2 C38 H38B 109.2
Cl1 C38 H38B 109.2
H38A C38 H38B 107.9
Cl4 C39 Cl3 111.6(6)
Cl4 C39 H39A 109.3
Cl3 C39 H39A 109.3
Cl4 C39 H39B 109.3
Cl3 C39 H39B 109.3
H39A C39 H39B 108.0

loop_
_geom_bond_atom_site_label_1
_geom_bond_atom_site_label_2
_geom_bond_distance
Cu1 N1 1.854(7)
Cu1 C18 1.869(8)
Cu1 N3 1.873(7)
Cu1 N2 1.893(6)
Cl1 C38 1.770(13)
Cl2 C38 1.757(13)
Cl3 C39 1.781(10)
Cl4 C39 1.758(12)
F1 C21 1.344(11)
F2 C22 1.353(11)
F3 C23 1.353(9)
F4 C24 1.345(11)
F5 C25 1.345(11)
F6 C27 1.355(12)
F7 C28 1.350(13)
F8 C29 1.352(10)
F9 C30 1.348(12)
F10 C31 1.373(11)
F11 C32 1.326(11)
F12 C33 1.335(12)
F13 C34 1.359(10)
F14 C35 1.354(12)
F15 C36 1.329(13)
N1 C1 1.381(10)
N1 C4 1.386(10)
N2 C9 1.368(11)
N2 C6 1.403(10)
N3 C11 1.391(10)
N3 C14 1.417(10)
N4 C17 1.376(12)
N4 C19 1.381(11)
N4 H4 0.8800
C1 C2 1.386(14)
C1 C19 1.438(12)
C2 C3 1.376(12)
C2 H2 0.9500
C3 C4 1.433(11)
C3 H3 0.9500
C4 C5 1.403(11)
C5 C6 1.396(11)
C5 C20 1.481(11)
C6 C7 1.443(12)
C7 C8 1.355(13)
C7 H7 0.9500
C8 C9 1.460(11)
C8 H8 0.9500
C9 C10 1.388(12)
C10 C11 1.413(11)
C10 C26 1.507(12)
C11 C12 1.441(12)
C12 C13 1.343(12)
C12 H12 0.9500
C13 C14 1.439(13)
C13 H13 0.9500
C14 C15 1.369(12)
C15 C16 1.428(12)
C15 C37 1.493(12)
C16 C18 1.382(11)
C16 C17 1.439(11)
C17 H17 0.9500
C18 C19 1.395(12)
C20 C25 1.383(13)
C20 C21 1.396(13)
C21 C22 1.381(12)
C22 C23 1.382(14)
C23 C24 1.383(14)
C24 C25 1.387(12)
C26 C27 1.371(15)
C26 C31 1.389(13)
C27 C28 1.410(13)
C28 C29 1.366(16)
C29 C30 1.385(15)
C30 C31 1.365(12)
C32 C33 1.377(12)
C32 C37 1.436(14)
C33 C34 1.401(16)
C34 C35 1.340(17)
C35 C36 1.398(13)
C36 C37 1.391(14)
C38 H38A 0.9900
C38 H38B 0.9900
C39 H39A 0.9900
C39 H39B 0.9900

loop_
_geom_torsion_atom_site_label_1
_geom_torsion_atom_site_label_2
_geom_torsion_atom_site_label_3
_geom_torsion_atom_site_label_4
_geom_torsion
C18 Cu1 N1 C1 4.1(8)
N2 Cu1 N1 C1 -175.9(8)
C18 Cu1 N1 C4 172.3(9)
N2 Cu1 N1 C4 -7.7(9)
N1 Cu1 N2 C9 -175.0(8)
N3 Cu1 N2 C9 7.7(8)
N1 Cu1 N2 C6 3.2(8)
N3 Cu1 N2 C6 -174.1(8)
C18 Cu1 N3 C11 174.1(8)
N2 Cu1 N3 C11 -6.2(8)
C18 Cu1 N3 C14 -6.1(9)
N2 Cu1 N3 C14 173.7(8)
C4 N1 C1 C2 1.0(11)
Cu1 N1 C1 C2 171.8(7)
C4 N1 C1 C19 -174.3(9)
Cu1 N1 C1 C19 -3.5(12)
N1 C1 C2 C3 -1.6(12)
C19 C1 C2 C3 171.2(14)
C1 C2 C3 C4 1.6(12)
C1 N1 C4 C5 177.2(9)
Cu1 N1 C4 C5 8.0(14)
C1 N1 C4 C3 -0.1(11)
Cu1 N1 C4 C3 -169.3(7)
C2 C3 C4 N1 -0.9(11)
C2 C3 C4 C5 -177.9(10)
N1 C4 C5 C6 -1.3(14)
C3 C4 C5 C6 175.2(10)
N1 C4 C5 C20 -179.7(8)
C3 C4 C5 C20 -3.2(15)
C4 C5 C6 N2 -3.0(15)
C20 C5 C6 N2 175.4(9)
C4 C5 C6 C7 176.6(9)
C20 C5 C6 C7 -5.0(15)
C9 N2 C6 C5 179.5(9)
Cu1 N2 C6 C5 1.0(14)
C9 N2 C6 C7 -0.1(10)
Cu1 N2 C6 C7 -178.6(6)
C5 C6 C7 C8 -179.2(10)
N2 C6 C7 C8 0.5(11)
C6 C7 C8 C9 -0.6(12)
C6 N2 C9 C10 175.7(10)
Cu1 N2 C9 C10 -5.8(14)
C6 N2 C9 C8 -0.2(10)
Cu1 N2 C9 C8 178.3(6)
C7 C8 C9 N2 0.5(11)
C7 C8 C9 C10 -175.3(10)
N2 C9 C10 C11 0.2(17)
C8 C9 C10 C11 175.3(10)
N2 C9 C10 C26 178.5(9)
C8 C9 C10 C26 -6.4(16)
C14 N3 C11 C10 -177.1(9)
Cu1 N3 C11 C10 2.8(13)
C14 N3 C11 C12 0.8(10)
Cu1 N3 C11 C12 -179.4(7)
C9 C10 C11 N3 1.5(17)
C26 C10 C11 N3 -177.0(9)
C9 C10 C11 C12 -176.0(10)
C26 C10 C11 C12 5.6(15)
N3 C11 C12 C13 -0.4(12)
C10 C11 C12 C13 177.4(10)
C11 C12 C13 C14 -0.2(12)
C11 N3 C14 C15 -178.0(10)
Cu1 N3 C14 C15 2.2(15)
C11 N3 C14 C13 -0.9(11)
Cu1 N3 C14 C13 179.2(7)
C12 C13 C14 C15 177.7(10)
C12 C13 C14 N3 0.7(12)
N3 C14 C15 C16 2.7(16)
C13 C14 C15 C16 -173.8(10)
N3 C14 C15 C37 -173.5(9)
C13 C14 C15 C37 10.0(17)
C14 C15 C16 C18 -0.7(16)
C37 C15 C16 C18 175.5(9)
C14 C15 C16 C17 -172.8(11)
C37 C15 C16 C17 3.4(17)
C19 N4 C17 C16 -0.7(12)
C18 C16 C17 N4 -0.5(11)
C15 C16 C17 N4 172.5(11)
C15 C16 C18 C19 -172.4(10)
C17 C16 C18 C19 1.5(11)
C15 C16 C18 Cu1 -6.5(16)
C17 C16 C18 Cu1 167.4(8)
N1 Cu1 C18 C16 -168.9(11)
N3 Cu1 C18 C16 8.4(10)
N1 Cu1 C18 C19 -3.5(8)
N3 Cu1 C18 C19 173.8(8)
C17 N4 C19 C18 1.6(12)
C17 N4 C19 C1 -169.3(13)
C16 C18 C19 N4 -1.9(12)
Cu1 C18 C19 N4 -170.7(7)
C16 C18 C19 C1 171.4(9)
Cu1 C18 C19 C1 2.6(12)
N1 C1 C19 N4 170.9(12)
C2 C1 C19 N4 -2(3)
N1 C1 C19 C18 0.5(13)
C2 C1 C19 C18 -172.4(14)
C6 C5 C20 C25 112.4(10)
C4 C5 C20 C25 -69.1(11)
C6 C5 C20 C21 -71.0(12)
C4 C5 C20 C21 107.4(10)
C25 C20 C21 F1 179.1(7)
C5 C20 C21 F1 2.3(12)
C25 C20 C21 C22 1.9(13)
C5 C20 C21 C22 -174.9(8)
F1 C21 C22 F2 -0.2(13)
C20 C21 C22 F2 177.1(8)
F1 C21 C22 C23 -179.1(8)
C20 C21 C22 C23 -1.8(14)
F2 C22 C23 F3 1.3(13)
C21 C22 C23 F3 -179.8(8)
F2 C22 C23 C24 -177.6(8)
C21 C22 C23 C24 1.3(14)
F3 C23 C24 F4 2.4(13)
C22 C23 C24 F4 -178.7(8)
F3 C23 C24 C25 -179.8(8)
C22 C23 C24 C25 -0.9(14)
C21 C20 C25 F5 178.5(8)
C5 C20 C25 F5 -4.7(13)
C21 C20 C25 C24 -1.5(13)
C5 C20 C25 C24 175.3(8)
F4 C24 C25 F5 -1.2(13)
C23 C24 C25 F5 -179.0(8)
F4 C24 C25 C20 178.8(8)
C23 C24 C25 C20 1.0(14)
C9 C10 C26 C27 108.5(11)
C11 C10 C26 C27 -72.9(12)
C9 C10 C26 C31 -72.1(13)
C11 C10 C26 C31 106.4(11)
C31 C26 C27 F6 179.4(8)
C10 C26 C27 F6 -1.2(14)
C31 C26 C27 C28 -1.8(14)
C10 C26 C27 C28 177.6(9)
F6 C27 C28 F7 -0.9(14)
C26 C27 C28 F7 -179.8(9)
F6 C27 C28 C29 -180.0(9)
C26 C27 C28 C29 1.2(16)
F7 C28 C29 F8 -0.5(15)
C27 C28 C29 F8 178.5(9)
F7 C28 C29 C30 -178.3(9)
C27 C28 C29 C30 0.7(15)
F8 C29 C30 F9 -0.2(14)
C28 C29 C30 F9 177.7(8)
F8 C29 C30 C31 -179.7(8)
C28 C29 C30 C31 -1.8(15)
F9 C30 C31 F10 1.3(12)
C29 C30 C31 F10 -179.2(8)
F9 C30 C31 C26 -178.3(8)
C29 C30 C31 C26 1.2(14)
C27 C26 C31 C30 0.6(14)
C10 C26 C31 C30 -178.8(8)
C27 C26 C31 F10 -179.0(8)
C10 C26 C31 F10 1.6(13)
F11 C32 C33 F12 0.0(14)
C37 C32 C33 F12 -179.1(9)
F11 C32 C33 C34 177.9(8)
C37 C32 C33 C34 -1.1(15)
F12 C33 C34 C35 179.1(9)
C32 C33 C34 C35 1.2(15)
F12 C33 C34 F13 -0.2(14)
C32 C33 C34 F13 -178.2(9)
F13 C34 C35 F14 -2.6(15)
C33 C34 C35 F14 178.1(9)
F13 C34 C35 C36 178.6(9)
C33 C34 C35 C36 -0.7(16)
C34 C35 C36 F15 178.8(9)
F14 C35 C36 F15 -0.1(15)
C34 C35 C36 C37 0.2(16)
F14 C35 C36 C37 -178.6(9)
F15 C36 C37 C32 -178.7(9)
C35 C36 C37 C32 -0.2(14)
F15 C36 C37 C15 4.4(15)
C35 C36 C37 C15 -177.1(10)
F11 C32 C37 C36 -178.4(8)
C33 C32 C37 C36 0.6(14)
F11 C32 C37 C15 -1.4(14)
C33 C32 C37 C15 177.7(9)
C14 C15 C37 C36 -124.3(11)
C16 C15 C37 C36 59.5(14)
C14 C15 C37 C32 58.9(14)
C16 C15 C37 C32 -117.3(11)
